data_1546147
loop_
_publ_author_name
'Kachi-Terajima, Chihiro'
'Ishii, Rikako'
'Tojo, Yoshiaki'
'Fukuda, Masato'
'Kitagawa, Yasutaka'
'Asaoka, Mizuki'
'Miyasaka, Hitoshi'

_publ_section_title
;
 Ferromagnetic Exchange Coupling in a Family of MnIII Salen-Type
 Schiff-Base Out-of-Plane Dimers
;
_journal_name_full 'The Journal of Physical Chemistry C'
_journal_paper_doi 10.1021/acs.jpcc.7b03336
_journal_year 2017
_chemical_formula_moiety 'C22 H28 Cl Mn N2 O9'
_chemical_formula_sum 'C22 H28 Cl Mn N2 O9'
_chemical_formula_weight 554.86
_space_group_IT_number 14
_symmetry_cell_setting monoclinic
_symmetry_Int_Tables_number 14
_symmetry_space_group_name_Hall '-P 2yn'
_symmetry_space_group_name_H-M 'P 1 21/n 1'
_atom_sites_solution_hydrogens geom
_atom_sites_solution_primary direct
_atom_sites_solution_secondary difmap
_cell_angle_alpha 90.0000
_cell_angle_beta 107.0087(18)
_cell_angle_gamma 90.0000
_cell_formula_units_Z 4
_cell_length_a 7.3227(13)
_cell_length_b 16.417(3)
_cell_length_c 20.421(4)
_cell_measurement_reflns_used 9405
_cell_measurement_temperature 103
_cell_measurement_theta_max 31.00
_cell_measurement_theta_min 3.24
_cell_volume 2347.6(8)
_computing_cell_refinement CrystalClear
_computing_data_collection 'CrystalClear (Rigaku Corp., 2000)'
_computing_data_reduction CrystalClear
_computing_molecular_graphics 'CrystalStructure 4.0'
_computing_publication_material 'CrystalStructure 4.0 (Rigaku, 2010)'
_computing_structure_refinement 'SHELXL97 (Sheldrick, 2008)'
_computing_structure_solution SIR97
_diffrn_ambient_temperature 103
_diffrn_detector_area_resol_mean 7.314
_diffrn_measured_fraction_theta_full 0.988
_diffrn_measured_fraction_theta_max 0.988
_diffrn_measurement_device_type 'Rigaku Saturn70'
_diffrn_measurement_method \w
_diffrn_radiation_type 'Mo K\a'
_diffrn_radiation_wavelength 0.71070
_diffrn_reflns_av_R_equivalents 0.0350
_diffrn_reflns_limit_h_max 9
_diffrn_reflns_limit_h_min -9
_diffrn_reflns_limit_k_max 21
_diffrn_reflns_limit_k_min -21
_diffrn_reflns_limit_l_max 26
_diffrn_reflns_limit_l_min -25
_diffrn_reflns_number 19317
_diffrn_reflns_theta_full 27.50
_diffrn_reflns_theta_max 27.50
_diffrn_standards_number 0
_exptl_absorpt_coefficient_mu 0.732
_exptl_absorpt_correction_T_max 0.929
_exptl_absorpt_correction_T_min 0.816
_exptl_absorpt_correction_type multi-scan
_exptl_absorpt_process_details 'REQAB (Rigaku, 1998)'
_exptl_crystal_colour brown
_exptl_crystal_density_diffrn 1.570
_exptl_crystal_density_method 'not measured'
_exptl_crystal_description prism
_exptl_crystal_F_000 1152.00
_exptl_crystal_size_max 0.250
_exptl_crystal_size_mid 0.130
_exptl_crystal_size_min 0.100
_refine_diff_density_max 1.780
_refine_diff_density_min -0.720
_refine_ls_extinction_method none
_refine_ls_goodness_of_fit_ref 1.047
_refine_ls_hydrogen_treatment constr
_refine_ls_number_parameters 324
_refine_ls_number_reflns 5345
_refine_ls_number_restraints 0
_refine_ls_R_factor_gt 0.0440
_refine_ls_shift/su_max 0.001
_refine_ls_structure_factor_coef Fsqd
_refine_ls_weighting_details 'w = 1/[\s^2^(Fo^2^)+(0.0667P)^2^+3.3912P] where P=(Fo^2^+2Fc^2^)/3'
_refine_ls_weighting_scheme calc
_refine_ls_wR_factor_ref 0.1242
_reflns_number_gt 4809
_reflns_number_total 5345
_reflns_threshold_expression F^2^>2.0\s(F^2^)
_cod_data_source_file jp7b03336_si_011.cif
_cod_data_source_block Mn5-MeOsaltmenH2OClO4
_cod_original_cell_volume 2347.5(8)
_cod_database_code 1546147

loop_
_symmetry_equiv_pos_site_id
_symmetry_equiv_pos_as_xyz
1 +X,+Y,+Z
2 1/2-X,1/2+Y,1/2-Z
3 -X,-Y,-Z
4 1/2+X,1/2-Y,1/2+Z

loop_
_atom_site_label
_atom_site_type_symbol
_atom_site_fract_x
_atom_site_fract_y
_atom_site_fract_z
_atom_site_U_iso_or_equiv
_atom_site_adp_type
_atom_site_occupancy
_atom_site_symmetry_multiplicity
_atom_site_calc_flag
_atom_site_refinement_flags
Mn(1) Mn 0.88406(5) 0.505390(19) 0.559156(15) 0.01255(11) Uani 1.0 4 d .
Cl(1) Cl 0.62768(8) 0.81315(3) 0.64898(3) 0.01936(14) Uani 1.0 4 d .
O(1) O 0.8463(3) 0.54817(9) 0.46906(7) 0.0150(3) Uani 1.0 4 d .
O(2) O 0.6546(3) 0.86867(10) 0.39560(8) 0.0218(4) Uani 1.0 4 d .
O(3) O 0.7469(3) 0.40918(9) 0.52806(8) 0.0164(4) Uani 1.0 4 d .
O(4) O 0.8681(3) 0.10701(10) 0.65420(9) 0.0248(4) Uani 1.0 4 d .
O(5) O 0.6122(3) 0.56816(11) 0.56411(9) 0.0184(4) Uani 1.0 4 d .
O(6) O 0.4470(3) 0.81304(13) 0.66336(12) 0.0385(5) Uani 1.0 4 d .
O(7) O 0.7716(4) 0.84345(13) 0.70753(10) 0.0396(5) Uani 1.0 4 d .
O(8) O 0.6725(3) 0.73085(11) 0.63430(10) 0.0299(5) Uani 1.0 4 d .
O(9) O 0.6138(4) 0.86371(12) 0.59031(10) 0.0364(5) Uani 1.0 4 d .
N(1) N 1.0095(3) 0.60730(11) 0.60295(9) 0.0135(4) Uani 1.0 4 d .
N(2) N 0.9773(3) 0.46680(11) 0.65497(9) 0.0135(4) Uani 1.0 4 d .
C(1) C 0.7934(3) 0.62679(13) 0.45498(11) 0.0144(4) Uani 1.0 4 d .
C(2) C 0.6658(4) 0.64708(14) 0.39120(11) 0.0173(5) Uani 1.0 4 d .
C(3) C 0.6213(4) 0.72771(14) 0.37343(11) 0.0181(5) Uani 1.0 4 d .
C(4) C 0.7031(4) 0.79026(14) 0.41883(12) 0.0178(5) Uani 1.0 4 d .
C(5) C 0.7334(4) 0.93238(15) 0.44291(13) 0.0249(5) Uani 1.0 4 d .
C(6) C 0.8234(4) 0.77178(14) 0.48260(11) 0.0172(5) Uani 1.0 4 d .
C(7) C 0.8662(3) 0.68993(13) 0.50172(11) 0.0155(5) Uani 1.0 4 d .
C(8) C 0.9860(3) 0.67591(13) 0.57117(11) 0.0155(4) Uani 1.0 4 d .
C(9) C 1.1395(3) 0.60014(13) 0.67500(10) 0.0132(4) Uani 1.0 4 d .
C(10) C 1.3376(3) 0.58027(14) 0.66838(11) 0.0170(5) Uani 1.0 4 d .
C(11) C 1.1499(4) 0.67981(13) 0.71516(11) 0.0173(5) Uani 1.0 4 d .
C(12) C 1.0542(3) 0.53002(13) 0.70928(10) 0.0141(4) Uani 1.0 4 d .
C(13) C 0.8843(4) 0.55891(14) 0.73297(11) 0.0181(5) Uani 1.0 4 d .
C(14) C 1.2084(4) 0.49465(13) 0.77055(11) 0.0177(5) Uani 1.0 4 d .
C(15) C 0.9591(3) 0.39255(13) 0.67341(11) 0.0151(4) Uani 1.0 4 d .
C(16) C 0.8737(3) 0.32626(13) 0.62879(11) 0.0150(4) Uani 1.0 4 d .
C(17) C 0.8964(4) 0.24820(13) 0.65879(11) 0.0170(5) Uani 1.0 4 d .
C(18) C 0.8279(4) 0.17976(13) 0.62003(12) 0.0179(5) Uani 1.0 4 d .
C(19) C 0.7943(4) 0.03458(14) 0.61780(13) 0.0240(5) Uani 1.0 4 d .
C(20) C 0.7241(4) 0.18931(13) 0.55134(12) 0.0179(5) Uani 1.0 4 d .
C(21) C 0.6965(4) 0.26621(14) 0.52156(11) 0.0179(5) Uani 1.0 4 d .
C(22) C 0.7721(3) 0.33590(13) 0.55890(11) 0.0146(4) Uani 1.0 4 d .
H(2) H 0.6093 0.6051 0.3598 0.0208 Uiso 1.0 4 calc R
H(3) H 0.5346 0.7405 0.3301 0.0217 Uiso 1.0 4 calc R
H(5A) H 0.6303 0.6168 0.5801 0.0353 Uiso 1.0 4 calc R
H(5B) H 0.5175 0.5709 0.5416 0.0228 Uiso 1.0 4 calc R
H(5C) H 0.8729 0.9318 0.4537 0.0299 Uiso 1.0 4 calc R
H(5D) H 0.6972 0.9241 0.4850 0.0299 Uiso 1.0 4 calc R
H(5E) H 0.6842 0.9850 0.4226 0.0299 Uiso 1.0 4 calc R
H(6) H 0.8777 0.8143 0.5138 0.0206 Uiso 1.0 4 calc R
H(8) H 1.0532 0.7215 0.5953 0.0186 Uiso 1.0 4 calc R
H(10A) H 1.3497 0.5212 0.6639 0.0204 Uiso 1.0 4 calc R
H(10B) H 1.4356 0.5995 0.7092 0.0204 Uiso 1.0 4 calc R
H(10C) H 1.3542 0.6074 0.6278 0.0204 Uiso 1.0 4 calc R
H(11A) H 1.0207 0.7013 0.7081 0.0207 Uiso 1.0 4 calc R
H(11B) H 1.2267 0.7197 0.6990 0.0207 Uiso 1.0 4 calc R
H(11C) H 1.2090 0.6694 0.7640 0.0207 Uiso 1.0 4 calc R
H(13A) H 0.9071 0.6149 0.7501 0.0217 Uiso 1.0 4 calc R
H(13B) H 0.8699 0.5232 0.7696 0.0217 Uiso 1.0 4 calc R
H(13C) H 0.7675 0.5571 0.6943 0.0217 Uiso 1.0 4 calc R
H(14A) H 1.1484 0.4727 0.8039 0.0212 Uiso 1.0 4 calc R
H(14B) H 1.2987 0.5377 0.7921 0.0212 Uiso 1.0 4 calc R
H(14C) H 1.2765 0.4510 0.7548 0.0212 Uiso 1.0 4 calc R
H(15) H 1.0067 0.3806 0.7209 0.0182 Uiso 1.0 4 calc R
H(17) H 0.9597 0.2426 0.7063 0.0204 Uiso 1.0 4 calc R
H(19A) H 0.8005 -0.0099 0.6504 0.0288 Uiso 1.0 4 calc R
H(19B) H 0.8702 0.0203 0.5871 0.0288 Uiso 1.0 4 calc R
H(19C) H 0.6612 0.0434 0.5908 0.0288 Uiso 1.0 4 calc R
H(20) H 0.6719 0.1429 0.5247 0.0215 Uiso 1.0 4 calc R
H(21) H 0.6246 0.2715 0.4748 0.0215 Uiso 1.0 4 calc R

loop_
_atom_site_aniso_label
_atom_site_aniso_U_11
_atom_site_aniso_U_22
_atom_site_aniso_U_33
_atom_site_aniso_U_12
_atom_site_aniso_U_13
_atom_site_aniso_U_23
Mn(1) 0.01447(18) 0.01333(17) 0.00884(17) -0.00244(11) 0.00182(12) 0.00007(11)
Cl(1) 0.0260(3) 0.0156(3) 0.0166(3) -0.0025(2) 0.0064(2) -0.00229(18)
O(1) 0.0187(8) 0.0144(7) 0.0114(7) 0.0011(6) 0.0036(6) 0.0015(6)
O(2) 0.0290(9) 0.0163(8) 0.0184(8) 0.0032(7) 0.0043(7) 0.0051(7)
O(3) 0.0185(8) 0.0156(8) 0.0127(7) -0.0030(6) 0.0010(6) 0.0009(6)
O(4) 0.0326(10) 0.0130(8) 0.0228(9) -0.0015(7) -0.0013(8) 0.0010(7)
O(5) 0.0134(8) 0.0222(9) 0.0179(8) 0.0001(7) 0.0019(7) -0.0027(7)
O(6) 0.0390(12) 0.0382(12) 0.0468(13) 0.0006(9) 0.0262(10) -0.0065(10)
O(7) 0.0473(13) 0.0332(11) 0.0279(10) -0.0088(10) -0.0052(9) -0.0083(9)
O(8) 0.0325(10) 0.0190(9) 0.0349(10) 0.0032(8) 0.0045(8) -0.0064(8)
O(9) 0.0575(14) 0.0272(10) 0.0230(10) -0.0129(10) 0.0097(9) 0.0044(8)
N(1) 0.0120(9) 0.0159(9) 0.0125(9) 0.0004(7) 0.0033(7) 0.0008(7)
N(2) 0.0145(9) 0.0153(9) 0.0099(8) -0.0017(7) 0.0023(7) -0.0011(7)
C(1) 0.0144(10) 0.0159(10) 0.0142(10) 0.0007(8) 0.0060(8) 0.0018(8)
C(2) 0.0186(11) 0.0192(11) 0.0139(10) 0.0008(9) 0.0043(9) 0.0006(8)
C(3) 0.0185(11) 0.0227(11) 0.0121(10) 0.0022(9) 0.0030(8) 0.0055(8)
C(4) 0.0185(11) 0.0178(11) 0.0187(11) 0.0033(9) 0.0081(9) 0.0060(9)
C(5) 0.0300(13) 0.0184(11) 0.0246(12) -0.0014(10) 0.0052(10) 0.0032(9)
C(6) 0.0200(11) 0.0165(11) 0.0163(10) 0.0006(9) 0.0070(9) 0.0017(8)
C(7) 0.0156(10) 0.0165(10) 0.0138(10) 0.0006(8) 0.0036(8) 0.0025(8)
C(8) 0.0175(11) 0.0141(10) 0.0154(10) -0.0024(8) 0.0055(9) -0.0018(8)
C(9) 0.0137(10) 0.0151(10) 0.0095(9) -0.0016(8) 0.0016(8) -0.0008(8)
C(10) 0.0140(10) 0.0200(11) 0.0169(10) -0.0010(8) 0.0045(8) 0.0015(9)
C(11) 0.0221(11) 0.0141(10) 0.0134(10) -0.0027(8) 0.0018(9) -0.0012(8)
C(12) 0.0183(11) 0.0141(10) 0.0087(9) -0.0032(8) 0.0018(8) -0.0015(8)
C(13) 0.0187(11) 0.0224(11) 0.0143(10) -0.0038(9) 0.0065(9) -0.0028(9)
C(14) 0.0210(12) 0.0174(10) 0.0114(10) -0.0025(9) -0.0005(9) 0.0006(8)
C(15) 0.0154(10) 0.0183(10) 0.0111(9) -0.0002(8) 0.0029(8) 0.0010(8)
C(16) 0.0161(10) 0.0151(10) 0.0136(10) -0.0019(8) 0.0042(8) 0.0000(8)
C(17) 0.0178(11) 0.0167(10) 0.0149(10) -0.0010(8) 0.0020(8) 0.0014(8)
C(18) 0.0194(11) 0.0149(10) 0.0199(11) 0.0007(8) 0.0065(9) 0.0016(8)
C(19) 0.0291(13) 0.0136(11) 0.0276(13) -0.0024(10) 0.0055(10) -0.0018(9)
C(20) 0.0186(11) 0.0163(10) 0.0190(11) -0.0038(8) 0.0055(9) -0.0043(8)
C(21) 0.0201(11) 0.0192(11) 0.0134(10) -0.0037(9) 0.0032(9) -0.0007(8)
C(22) 0.0140(10) 0.0160(10) 0.0143(10) -0.0014(8) 0.0049(8) 0.0003(8)

loop_
_atom_type_symbol
_atom_type_description
_atom_type_scat_dispersion_real
_atom_type_scat_dispersion_imag
_atom_type_scat_source
C C 0.0033 0.0016
;
International Tables for Crystallography
(1992, Vol. C, Tables 4.2.6.8 and 6.1.1.4)
;
H H 0.0000 0.0000
;
International Tables for Crystallography
(1992, Vol. C, Table 6.1.1.4)
;
N N 0.0061 0.0033
;
International Tables for Crystallography
(1992, Vol. C, Tables 4.2.6.8 and 6.1.1.4)
;
Mn Mn 0.3368 0.7283
;
International Tables for Crystallography
(1992, Vol. C, Tables 4.2.6.8 and 6.1.1.4)
;
Cl Cl 0.1484 0.1585
;
International Tables for Crystallography
(1992, Vol. C, Tables 4.2.6.8 and 6.1.1.4)
;
O O 0.0106 0.0060
;
International Tables for Crystallography
(1992, Vol. C, Tables 4.2.6.8 and 6.1.1.4)
;

loop_
_geom_angle_atom_site_label_1
_geom_angle_atom_site_label_2
_geom_angle_atom_site_label_3
_geom_angle
_geom_angle_publ_flag
_geom_angle_site_symmetry_1
_geom_angle_site_symmetry_3
O(1) Mn(1) O(1) 78.44(6) yes . 3_766
O(1) Mn(1) O(3) 94.07(7) yes . .
O(1) Mn(1) O(5) 89.67(7) yes . .
O(1) Mn(1) N(1) 92.37(7) yes . .
O(1) Mn(1) N(2) 168.52(8) yes . .
O(1) Mn(1) O(3) 90.40(7) yes 3_766 .
O(1) Mn(1) O(5) 168.11(6) yes 3_766 .
O(1) Mn(1) N(1) 96.47(7) yes 3_766 .
O(1) Mn(1) N(2) 92.88(7) yes 3_766 .
O(3) Mn(1) O(5) 90.43(7) yes . .
O(3) Mn(1) N(1) 171.40(9) yes . .
O(3) Mn(1) N(2) 93.48(8) yes . .
O(5) Mn(1) N(1) 83.91(8) yes . .
O(5) Mn(1) N(2) 98.90(8) yes . .
N(1) Mn(1) N(2) 81.05(8) yes . .
O(6) Cl(1) O(7) 109.06(14) yes . .
O(6) Cl(1) O(8) 108.68(13) yes . .
O(6) Cl(1) O(9) 109.05(14) yes . .
O(7) Cl(1) O(8) 110.02(12) yes . .
O(7) Cl(1) O(9) 110.54(13) yes . .
O(8) Cl(1) O(9) 109.44(13) yes . .
Mn(1) O(1) Mn(1) 101.56(7) yes . 3_766
Mn(1) O(1) C(1) 120.41(14) yes . .
Mn(1) O(1) C(1) 120.44(15) yes 3_766 .
C(4) O(2) C(5) 115.99(17) yes . .
Mn(1) O(3) C(22) 127.34(13) yes . .
C(18) O(4) C(19) 118.04(18) yes . .
Mn(1) N(1) C(8) 122.23(14) yes . .
Mn(1) N(1) C(9) 116.76(14) yes . .
C(8) N(1) C(9) 120.98(18) yes . .
Mn(1) N(2) C(12) 117.07(14) yes . .
Mn(1) N(2) C(15) 123.66(15) yes . .
C(12) N(2) C(15) 118.94(18) yes . .
O(1) C(1) C(2) 119.66(19) yes . .
O(1) C(1) C(7) 122.08(17) yes . .
C(2) C(1) C(7) 118.2(2) yes . .
C(1) C(2) C(3) 120.8(2) yes . .
C(2) C(3) C(4) 120.43(19) yes . .
O(2) C(4) C(3) 116.11(19) yes . .
O(2) C(4) C(6) 124.0(2) yes . .
C(3) C(4) C(6) 119.9(2) yes . .
C(4) C(6) C(7) 120.1(2) yes . .
C(1) C(7) C(6) 120.42(19) yes . .
C(1) C(7) C(8) 123.22(19) yes . .
C(6) C(7) C(8) 116.36(19) yes . .
N(1) C(8) C(7) 125.82(19) yes . .
N(1) C(9) C(10) 105.95(18) yes . .
N(1) C(9) C(11) 111.99(17) yes . .
N(1) C(9) C(12) 105.86(16) yes . .
C(10) C(9) C(11) 109.18(18) yes . .
C(10) C(9) C(12) 113.21(18) yes . .
C(11) C(9) C(12) 110.57(19) yes . .
N(2) C(12) C(9) 106.83(17) yes . .
N(2) C(12) C(13) 106.40(17) yes . .
N(2) C(12) C(14) 111.60(17) yes . .
C(9) C(12) C(13) 112.25(18) yes . .
C(9) C(12) C(14) 110.38(18) yes . .
C(13) C(12) C(14) 109.31(19) yes . .
N(2) C(15) C(16) 126.2(2) yes . .
C(15) C(16) C(17) 115.98(18) yes . .
C(15) C(16) C(22) 123.9(2) yes . .
C(17) C(16) C(22) 120.10(19) yes . .
C(16) C(17) C(18) 120.91(19) yes . .
O(4) C(18) C(17) 115.41(19) yes . .
O(4) C(18) C(20) 125.6(2) yes . .
C(17) C(18) C(20) 119.0(2) yes . .
C(18) C(20) C(21) 120.6(2) yes . .
C(20) C(21) C(22) 121.43(19) yes . .
O(3) C(22) C(16) 122.20(19) yes . .
O(3) C(22) C(21) 119.92(18) yes . .
C(16) C(22) C(21) 117.9(2) yes . .

loop_
_geom_bond_atom_site_label_1
_geom_bond_atom_site_label_2
_geom_bond_distance
_geom_bond_publ_flag
_geom_bond_site_symmetry_2
Mn(1) O(1) 1.9124(15) yes .
Mn(1) O(1) 2.3810(18) yes 3_766
Mn(1) O(3) 1.8799(15) yes .
Mn(1) O(5) 2.270(2) yes .
Mn(1) N(1) 1.9905(18) yes .
Mn(1) N(2) 1.9785(18) yes .
Cl(1) O(6) 1.437(3) yes .
Cl(1) O(7) 1.432(2) yes .
Cl(1) O(8) 1.442(2) yes .
Cl(1) O(9) 1.436(3) yes .
O(1) C(1) 1.354(3) yes .
O(2) C(4) 1.382(3) yes .
O(2) C(5) 1.426(3) yes .
O(3) C(22) 1.345(3) yes .
O(4) C(18) 1.371(3) yes .
O(4) C(19) 1.423(3) yes .
N(1) C(8) 1.286(3) yes .
N(1) C(9) 1.505(3) yes .
N(2) C(12) 1.503(3) yes .
N(2) C(15) 1.294(3) yes .
C(1) C(2) 1.403(3) yes .
C(1) C(7) 1.404(3) yes .
C(2) C(3) 1.386(4) yes .
C(3) C(4) 1.396(3) yes .
C(4) C(6) 1.376(3) yes .
C(6) C(7) 1.409(3) yes .
C(7) C(8) 1.451(3) yes .
C(9) C(10) 1.531(4) yes .
C(9) C(11) 1.534(3) yes .
C(9) C(12) 1.569(4) yes .
C(12) C(13) 1.536(4) yes .
C(12) C(14) 1.533(3) yes .
C(15) C(16) 1.440(3) yes .
C(16) C(17) 1.409(3) yes .
C(16) C(22) 1.412(3) yes .
C(17) C(18) 1.381(3) yes .
C(18) C(20) 1.395(3) yes .
C(20) C(21) 1.390(4) yes .
C(21) C(22) 1.396(3) yes .

loop_
_geom_contact_atom_site_label_1
_geom_contact_atom_site_label_2
_geom_contact_distance
_geom_contact_publ_flag
_geom_contact_site_symmetry_2
O(2) C(13) 3.538(3) no 4_464
O(2) C(14) 3.507(3) no 4_464
O(2) C(18) 3.544(4) no 3_666
O(2) C(19) 3.588(4) no 3_666
O(2) C(20) 3.396(4) no 3_666
O(3) O(5) 2.775(3) no 3_666
O(4) C(13) 3.441(4) no 2_646
O(4) C(14) 3.549(3) no 2_746
O(5) O(3) 2.775(3) no 3_666
O(5) O(5) 3.471(3) no 3_666
O(5) O(8) 3.002(3) no .
O(5) C(10) 3.335(4) no 1_455
O(5) C(22) 3.546(3) no 3_666
O(6) C(11) 3.461(4) no 1_455
O(6) C(14) 3.592(4) no 2_656
O(6) C(15) 3.456(4) no 2_656
O(7) C(15) 3.438(4) no 2_656
O(8) O(5) 3.002(3) no .
O(8) N(1) 3.397(3) no .
O(8) C(7) 3.470(4) no .
O(8) C(8) 3.079(4) no .
O(8) C(11) 3.503(3) no .
O(8) C(13) 3.550(3) no .
O(8) C(21) 3.521(3) no 3_666
O(9) C(5) 3.555(4) no .
O(9) C(6) 3.383(4) no .
O(9) C(19) 3.082(4) no 1_565
O(9) C(20) 3.326(3) no 3_666
O(9) C(21) 3.449(3) no 3_666
N(1) O(8) 3.397(3) no .
C(3) C(20) 3.590(4) no 3_666
C(3) C(21) 3.598(4) no 3_666
C(4) C(20) 3.374(4) no 3_666
C(5) O(9) 3.555(4) no .
C(6) O(9) 3.383(4) no .
C(7) O(8) 3.470(4) no .
C(8) O(8) 3.079(4) no .
C(10) O(5) 3.335(4) no 1_655
C(11) O(6) 3.461(4) no 1_655
C(11) O(8) 3.503(3) no .
C(13) O(2) 3.538(3) no 4_565
C(13) O(4) 3.441(4) no 2_656
C(13) O(8) 3.550(3) no .
C(14) O(2) 3.507(3) no 4_565
C(14) O(4) 3.549(3) no 2_756
C(14) O(6) 3.592(4) no 2_646
C(15) O(6) 3.456(4) no 2_646
C(15) O(7) 3.438(4) no 2_646
C(18) O(2) 3.544(4) no 3_666
C(19) O(2) 3.588(4) no 3_666
C(19) O(9) 3.082(4) no 1_545
C(20) O(2) 3.396(4) no 3_666
C(20) O(9) 3.326(3) no 3_666
C(20) C(3) 3.590(4) no 3_666
C(20) C(4) 3.374(4) no 3_666
C(21) O(8) 3.521(3) no 3_666
C(21) O(9) 3.449(3) no 3_666
C(21) C(3) 3.598(4) no 3_666
C(22) O(5) 3.546(3) no 3_666

loop_
_geom_hbond_atom_site_label_D
_geom_hbond_atom_site_label_H
_geom_hbond_atom_site_label_A
_geom_hbond_site_symmetry_A
_geom_hbond_distance_DA
_geom_hbond_distance_DH
_geom_hbond_distance_HA
_geom_hbond_angle_DHA
_geom_hbond_publ_flag
O(5) H(5A) O(8) . 3.002(3) 0.858 2.151 171.4 no
O(5) H(5B) O(3) 3_666 2.775(3) 0.713 2.065 173.5 no
